data_1571793
loop_
_publ_author_name
'Zhang, Hongkui'
'Tan, Jian-Ping'
'Ren, Xiaoyu'
'Wang, Fan'
'Zheng, Jia-Yan'
'He, Jiajia'
'Feng, Yu'
'Xu, Zhipeng'
'Su, Zhishan'
'Wang, Tianli'

_publ_section_title
;
 Synergistically activating nucleophile strategy enabled organocatalytic
 asymmetric P-addition of cyclic imines.
;
_journal_issue 30
_journal_name_full 'Chemical science'
_journal_page_first 12017
_journal_page_last 12025
_journal_paper_doi 10.1039/d4sc02212b
_journal_volume 15
_journal_year 2024
_chemical_absolute_configuration ad
_chemical_formula_moiety 'I, C25 H29 F N2 P S'
_chemical_formula_sum 'C25 H29 F I N2 P S'
_chemical_formula_weight 566.43
_space_group_crystal_system monoclinic
_space_group_IT_number 4
_space_group_name_Hall 'P 2yb'
_space_group_name_H-M_alt 'P 1 21 1'
_atom_sites_solution_hydrogens geom
_atom_sites_solution_primary direct
_audit_creation_date 2019-06-21
_audit_creation_method
;
Olex2 1.2
(compiled 2016.02.19 svn.r3266 for OlexSys, GUI svn.r5155)
;
_audit_update_record
;
2019-06-21 deposited with the CCDC.	2024-06-05 downloaded from the CCDC.
;
_cell_angle_alpha 90
_cell_angle_beta 111.550(5)
_cell_angle_gamma 90
_cell_formula_units_Z 2
_cell_length_a 9.4752(4)
_cell_length_b 11.6241(3)
_cell_length_c 12.9271(6)
_cell_measurement_reflns_used 4293
_cell_measurement_temperature 295.4(6)
_cell_measurement_theta_max 71.5140
_cell_measurement_theta_min 3.6980
_cell_volume 1324.27(10)
_computing_cell_refinement 'CrysAlisPro 1.171.39.46e (Rigaku OD, 2018)'
_computing_data_collection 'CrysAlisPro 1.171.39.46e (Rigaku OD, 2018)'
_computing_data_reduction 'CrysAlisPro 1.171.39.46e (Rigaku OD, 2018)'
_computing_molecular_graphics 'Olex2 (Dolomanov et al., 2009)'
_computing_publication_material 'Olex2 (Dolomanov et al., 2009)'
_computing_structure_refinement 'ShelXL (Sheldrick, 2015)'
_computing_structure_solution 'ShelXS (Sheldrick, 2008)'
_diffrn_ambient_environment air
_diffrn_ambient_temperature 295.4(6)
_diffrn_detector 'CCD plate'
_diffrn_detector_area_resol_mean 15.9595
_diffrn_detector_type EosS2
_diffrn_measured_fraction_theta_full 0.999
_diffrn_measured_fraction_theta_max 0.999
_diffrn_measurement_details
;
List of Runs (angles in degrees, time in seconds):

  # Type    Start    End  Width  t~exp~   \w     \q     \k     \f   Frames
#--------------------------------------------------------------------------
  1  \w    -53.00  31.00   1.00    1.32    --  -36.04  57.00-150.00   84
  2  \w   -104.00  -9.00   1.00    1.32    --  -36.04 -77.00 120.00   95
  3  \w   -105.00 -50.00   1.00    1.32    --  -36.04-159.00 159.00   55
  4  \w      1.00  75.00   1.00    1.32    --   36.04 -99.00-120.00   74
  5  \w     23.00  89.00   1.00    1.32    --   36.04-125.00  90.00   66
  6  \w     37.00 109.00   1.00    7.00    --  106.21 -94.00 -30.00   72
  7  \w     36.00 128.00   1.00    7.00    --  106.21 -30.00-120.00   92
  8  \w     85.00 176.00   1.00    7.00    --  106.21  30.00-150.00   91
  9  \w     37.00 109.00   1.00    7.00    --  106.21 -94.00 -60.00   72
 10  \w     36.00 128.00   1.00    7.00    --  106.21 -30.00 -30.00   92
 11  \w     85.00 176.00   1.00    7.00    --  106.21  30.00 -60.00   91
 12  \w    100.00 176.00   1.00    7.00    --  106.21 111.00  30.00   76
 13  \w     36.00 113.00   1.00    7.00    --  106.21-111.00 120.00   77
 14  \w     39.00 133.00   1.00    7.00    --  106.21 -77.00 120.00   94
 15  \w   -104.00 -66.00   1.00    1.32    --  -36.04 -77.00-120.00   38
;
_diffrn_measurement_device 'four-circle diffractometer'
_diffrn_measurement_device_type 'New Gemini, Dual, Cu at home/near, EosS2'
_diffrn_measurement_method '\w scans'
_diffrn_orient_matrix_type 'CrysAlisPro convention (1999,Acta A55,543-557)'
_diffrn_orient_matrix_UB_11 0.0486373000
_diffrn_orient_matrix_UB_12 -0.0159361000
_diffrn_orient_matrix_UB_13 0.1266660000
_diffrn_orient_matrix_UB_21 -0.1637497000
_diffrn_orient_matrix_UB_22 0.0239375000
_diffrn_orient_matrix_UB_23 -0.0085552000
_diffrn_orient_matrix_UB_31 -0.0364175000
_diffrn_orient_matrix_UB_32 -0.1294282000
_diffrn_orient_matrix_UB_33 -0.0172600000
_diffrn_radiation_monochromator graphite
_diffrn_radiation_probe x-ray
_diffrn_radiation_type CuK\a
_diffrn_radiation_wavelength 1.54184
_diffrn_reflns_av_R_equivalents 0.1119
_diffrn_reflns_av_unetI/netI 0.0835
_diffrn_reflns_Laue_measured_fraction_full 0.999
_diffrn_reflns_Laue_measured_fraction_max 0.999
_diffrn_reflns_limit_h_max 11
_diffrn_reflns_limit_h_min -11
_diffrn_reflns_limit_k_max 9
_diffrn_reflns_limit_k_min -13
_diffrn_reflns_limit_l_max 15
_diffrn_reflns_limit_l_min -12
_diffrn_reflns_number 6569
_diffrn_reflns_point_group_measured_fraction_full 0.731
_diffrn_reflns_point_group_measured_fraction_max 0.731
_diffrn_reflns_theta_full 65.508
_diffrn_reflns_theta_max 65.508
_diffrn_reflns_theta_min 3.676
_diffrn_source 'fine-focus sealed X-ray tube'
_diffrn_source_type 'Enhance (Cu) X-ray Source'
_exptl_absorpt_coefficient_mu 10.974
_exptl_absorpt_correction_T_max 1.00000
_exptl_absorpt_correction_T_min 0.12528
_exptl_absorpt_correction_type multi-scan
_exptl_absorpt_process_details
;
CrysAlisPro 1.171.39.46e (Rigaku Oxford Diffraction, 2018)
Empirical absorption correction using spherical harmonics,
 implemented in SCALE3 ABSPACK scaling algorithm.
;
_exptl_crystal_colour 'clear light colourless'
_exptl_crystal_colour_lustre clear
_exptl_crystal_colour_modifier light
_exptl_crystal_colour_primary colourless
_exptl_crystal_density_diffrn 1.421
_exptl_crystal_description plate
_exptl_crystal_F_000 572
_exptl_crystal_size_max 0.7
_exptl_crystal_size_mid 0.6
_exptl_crystal_size_min 0.2
_refine_diff_density_max 2.878
_refine_diff_density_min -2.256
_refine_diff_density_rms 0.266
_refine_ls_abs_structure_details
;
 Classical Flack method preferred over Parsons because s.u. lower.
;
_refine_ls_abs_structure_Flack 0.009(16)
_refine_ls_extinction_method none
_refine_ls_goodness_of_fit_ref 1.131
_refine_ls_hydrogen_treatment constr
_refine_ls_matrix_type full
_refine_ls_number_parameters 283
_refine_ls_number_reflns 3343
_refine_ls_number_restraints 1
_refine_ls_restrained_S_all 1.131
_refine_ls_R_factor_all 0.0978
_refine_ls_R_factor_gt 0.0957
_refine_ls_shift/su_max 0.000
_refine_ls_shift/su_mean 0.000
_refine_ls_structure_factor_coef Fsqd
_refine_ls_weighting_details 'w=1/[\s^2^(Fo^2^)+(0.1668P)^2^] where P=(Fo^2^+2Fc^2^)/3'
_refine_ls_weighting_scheme calc
_refine_ls_wR_factor_gt 0.2193
_refine_ls_wR_factor_ref 0.2230
_reflns_Friedel_coverage 0.388
_reflns_Friedel_fraction_full 0.432
_reflns_Friedel_fraction_max 0.432
_reflns_number_gt 3172
_reflns_number_total 3343
_reflns_threshold_expression 'I > 2\s(I)'
_cod_data_source_file d4sc02212b2.cif
_cod_data_source_block wtl-zhk-1
_cod_depositor_comments 'Adding full bibliography for 1571793.cif.'
_cod_original_cell_volume 1324.26(10)
_cod_database_code 1571793
_shelx_space_group_comment
;
The symmetry employed for this shelxl refinement is uniquely defined
by the following loop, which should always be used as a source of
symmetry information in preference to the above space-group names.
They are only intended as comments.
;
_reflns_odcompleteness_completeness 99.92
_reflns_odcompleteness_iscentric 1
_reflns_odcompleteness_theta 66.97
_olex2_refinement_description
;
1. Fixed Uiso
 At 1.2 times of:
  All C(H) groups, All C(H,H) groups, All N(H) groups
 At 1.5 times of:
  All C(H,H,H) groups
2.a Ternary CH refined with riding coordinates:
 C6(H6), C25(H25)
2.b Secondary CH2 refined with riding coordinates:
 C15(H15A,H15B)
2.c Aromatic/amide H refined with riding coordinates:
 N4(H4), C12(H12), N13(H13), C16(H16), C18(H18), C19(H19), C20(H20), C22(H22),
 C33(H33), C39(H39), C0AA(H0AA), C11(H11), C9(H9), C1AA(H1AA), C1(H1), C2(H2)
2.d Idealised Me refined as rotating group:
 C26(H26A,H26B,H26C), C49(H49A,H49B,H49C), C2AA(H2AA,H2AB,H2AC)
;
_shelx_shelxl_version_number 2014/7
_olex2_date_sample_data_collection 2019-06-21
_olex2_submission_special_instructions 'No special instructions were received'
_oxdiff_exptl_absorpt_empirical_details
;
Empirical correction (ABSPACK) includes:
- Absorption correction using spherical harmonics
- Frame scaling
- Detector area scaling
;
_oxdiff_exptl_absorpt_empirical_full_max 4.343
_oxdiff_exptl_absorpt_empirical_full_min 0.312

loop_
_space_group_symop_operation_xyz
'x, y, z'
'-x, y+1/2, -z'

loop_
_atom_site_label
_atom_site_type_symbol
_atom_site_fract_x
_atom_site_fract_y
_atom_site_fract_z
_atom_site_U_iso_or_equiv
_atom_site_adp_type
_atom_site_occupancy
_atom_site_site_symmetry_order
_atom_site_calc_flag
_atom_site_refinement_flags_posn
_atom_site_refinement_flags_adp
_atom_site_refinement_flags_occupancy
_atom_site_disorder_assembly
_atom_site_disorder_group
I1 I 0.16652(8) 0.82782(9) 0.43774(6) 0.0426(4) Uani 1 1 d . . . . .
P2 P -0.3562(4) 0.6976(3) 0.4296(2) 0.0235(7) Uani 1 1 d . . . . .
S3 S -0.3744(4) 0.7419(4) 0.0336(3) 0.0447(10) Uani 1 1 d . . . . .
N4 N -0.1785(13) 0.7145(11) 0.2418(9) 0.031(2) Uani 1 1 d . . . . .
H4 H -0.0985 0.7376 0.2953 0.038 Uiso 1 1 calc R . . . .
C6 C -0.2547(14) 0.6152(12) 0.2644(9) 0.027(3) Uani 1 1 d . . . . .
H6 H -0.3642 0.6239 0.2241 0.032 Uiso 1 1 calc R . . . .
C7 C -0.2841(17) 0.7156(12) 0.5778(11) 0.030(3) Uani 1 1 d . . . . .
C10 C -0.3866(14) 0.8378(12) 0.3660(10) 0.027(2) Uani 1 1 d . . . . .
C12 C -0.0214(17) 0.9681(15) 0.0338(13) 0.039(3) Uani 1 1 d . . . . .
H12 H 0.0643 0.9215 0.0591 0.046 Uiso 1 1 calc R . . . .
N13 N -0.1222(15) 0.8597(13) 0.1500(11) 0.048(4) Uani 1 1 d . . . . .
H13 H -0.0403 0.8641 0.2080 0.057 Uiso 1 1 calc R . . . .
C14 C -0.1411(14) 0.9438(14) 0.0668(9) 0.026(3) Uani 1 1 d . . . . .
C15 C -0.2229(15) 0.6129(11) 0.3905(9) 0.024(3) Uani 1 1 d . . . . .
H15A H -0.1212 0.6417 0.4303 0.029 Uiso 1 1 calc R . . . .
H15B H -0.2264 0.5338 0.4135 0.029 Uiso 1 1 calc R . . . .
C16 C -0.1500(19) 0.6651(16) 0.6445(11) 0.042(4) Uani 1 1 d . . . . .
H16 H -0.0955 0.6196 0.6132 0.051 Uiso 1 1 calc R . . . .
C18 C -0.2775(17) 1.1014(17) -0.0435(16) 0.051(4) Uani 1 1 d . . . . .
H18 H -0.3640 1.1470 -0.0712 0.061 Uiso 1 1 calc R . . . .
C19 C -0.286(3) 1.0235(19) 0.356(3) 0.074(7) Uani 1 1 d . . . . .
H19 H -0.2055 1.0755 0.3787 0.088 Uiso 1 1 calc R . . . .
C20 C -0.2696(15) 1.0135(15) 0.0274(12) 0.038(3) Uani 1 1 d . . . . .
H20 H -0.3507 0.9996 0.0499 0.046 Uiso 1 1 calc R . . . .
C22 C -0.269(2) 0.918(2) 0.4020(17) 0.058(5) Uani 1 1 d . . . . .
H22 H -0.1782 0.8989 0.4587 0.070 Uiso 1 1 calc R . . . .
C25 C -0.2031(18) 0.5053(14) 0.2262(12) 0.038(3) Uani 1 1 d . . . . .
H25 H -0.2090 0.5190 0.1499 0.046 Uiso 1 1 calc R . . . .
C26 C -0.041(2) 0.4753(19) 0.2932(18) 0.061(5) Uani 1 1 d . . . . .
H26A H 0.0182 0.5446 0.3142 0.091 Uiso 1 1 calc GR . . . .
H26B H -0.0009 0.4281 0.2493 0.091 Uiso 1 1 calc GR . . . .
H26C H -0.0355 0.4341 0.3588 0.091 Uiso 1 1 calc GR . . . .
C33 C -0.521(2) 0.8682(19) 0.283(2) 0.068(6) Uani 1 1 d . . . . .
H33 H -0.6019 0.8165 0.2606 0.082 Uiso 1 1 calc R . . . .
C39 C -0.421(3) 1.0542(16) 0.274(2) 0.069(6) Uani 1 1 d . . . . .
H39 H -0.4348 1.1286 0.2456 0.083 Uiso 1 1 calc R . . . .
C42 C -0.2180(15) 0.7732(12) 0.1486(10) 0.027(2) Uani 1 1 d . . . . .
C49 C -0.307(3) 0.4053(18) 0.2211(15) 0.061(5) Uani 1 1 d . . . . .
H49A H -0.3035 0.3880 0.2946 0.092 Uiso 1 1 calc GR . . . .
H49B H -0.2748 0.3393 0.1910 0.092 Uiso 1 1 calc GR . . . .
H49C H -0.4090 0.4251 0.1745 0.092 Uiso 1 1 calc GR . . . .
C0AA C -0.537(3) 0.973(2) 0.234(2) 0.084(8) Uani 1 1 d . . . . .
H0AA H -0.6255 0.9910 0.1743 0.101 Uiso 1 1 calc R . . . .
C11 C -0.096(3) 0.6830(16) 0.7606(13) 0.053(4) Uani 1 1 d . . . . .
H11 H -0.0022 0.6536 0.8062 0.063 Uiso 1 1 calc R . . . .
C2AA C -0.5309(18) 0.6177(15) 0.3894(15) 0.045(4) Uani 1 1 d . . . . .
H2AA H -0.5090 0.5383 0.4091 0.068 Uiso 1 1 calc GR . . . .
H2AB H -0.5838 0.6241 0.3105 0.068 Uiso 1 1 calc GR . . . .
H2AC H -0.5931 0.6482 0.4272 0.068 Uiso 1 1 calc GR . . . .
C9 C -0.3684(19) 0.7802(16) 0.6260(14) 0.048(4) Uani 1 1 d . . . . .
H9 H -0.4596 0.8134 0.5809 0.057 Uiso 1 1 calc R . . . .
C1AA C -0.0246(17) 1.0586(15) -0.0350(11) 0.041(4) Uani 1 1 d . . . . .
H1AA H 0.0590 1.0754 -0.0538 0.049 Uiso 1 1 calc R . . . .
C1 C -0.318(2) 0.7949(16) 0.7378(14) 0.052(5) Uani 1 1 d . . . . .
H1 H -0.3747 0.8387 0.7689 0.062 Uiso 1 1 calc R . . . .
C2 C -0.185(2) 0.7455(17) 0.8051(12) 0.051(4) Uani 1 1 d . . . . .
H2 H -0.1536 0.7538 0.8818 0.061 Uiso 1 1 calc R . . . .
F1 F -0.1600(17) 1.2088(13) -0.1464(11) 0.082(4) Uani 1 1 d . . . . .
C3AA C -0.1509(19) 1.1222(16) -0.0744(13) 0.045(4) Uani 1 1 d . . . . .

loop_
_atom_site_aniso_label
_atom_site_aniso_U_11
_atom_site_aniso_U_22
_atom_site_aniso_U_33
_atom_site_aniso_U_23
_atom_site_aniso_U_13
_atom_site_aniso_U_12
I1 0.0416(5) 0.0447(6) 0.0328(5) -0.0169(4) 0.0036(3) 0.0046(4)
P2 0.0369(14) 0.0187(17) 0.0166(14) -0.0011(11) 0.0119(11) 0.0031(12)
S3 0.0484(18) 0.060(2) 0.0166(14) 0.0100(15) 0.0008(13) -0.0163(17)
N4 0.041(5) 0.031(6) 0.018(5) 0.001(4) 0.006(4) -0.004(5)
C6 0.039(6) 0.031(7) 0.009(5) 0.003(5) 0.007(4) -0.006(5)
C7 0.055(7) 0.020(6) 0.025(6) 0.001(5) 0.025(6) 0.003(5)
C10 0.042(5) 0.010(6) 0.028(5) -0.005(5) 0.011(4) 0.002(5)
C12 0.038(7) 0.043(9) 0.041(7) 0.005(7) 0.021(6) 0.004(6)
N13 0.044(6) 0.061(10) 0.033(6) 0.028(6) 0.007(5) -0.011(6)
C14 0.030(5) 0.034(8) 0.013(5) 0.002(5) 0.006(4) -0.007(5)
C15 0.045(7) 0.015(6) 0.017(5) 0.011(5) 0.017(5) 0.016(5)
C16 0.057(8) 0.051(10) 0.017(6) 0.006(6) 0.012(6) 0.011(7)
C18 0.032(7) 0.059(12) 0.055(9) 0.020(9) 0.007(7) 0.005(7)
C19 0.076(14) 0.043(12) 0.103(19) 0.013(12) 0.034(13) -0.018(10)
C20 0.032(6) 0.053(10) 0.033(7) 0.018(7) 0.016(5) 0.006(6)
C22 0.047(8) 0.055(11) 0.056(10) 0.012(9) 0.001(8) -0.014(8)
C25 0.061(8) 0.037(8) 0.025(6) 0.003(6) 0.025(6) 0.007(7)
C26 0.072(12) 0.055(12) 0.061(11) 0.000(10) 0.032(10) 0.025(10)
C33 0.054(9) 0.050(11) 0.078(13) 0.020(10) -0.003(9) -0.005(8)
C39 0.106(17) 0.028(10) 0.088(15) 0.028(10) 0.052(13) 0.021(10)
C42 0.039(6) 0.027(6) 0.017(5) 0.005(5) 0.014(5) 0.006(5)
C49 0.115(16) 0.038(9) 0.037(8) -0.009(8) 0.035(10) -0.017(10)
C0AA 0.064(12) 0.080(18) 0.085(16) 0.034(15) -0.001(11) 0.029(12)
C11 0.090(12) 0.036(9) 0.024(7) 0.006(7) 0.011(8) 0.011(9)
C2AA 0.051(8) 0.039(9) 0.051(9) -0.017(8) 0.024(7) -0.003(7)
C9 0.049(8) 0.058(10) 0.041(8) -0.006(7) 0.022(7) 0.011(7)
C1AA 0.049(8) 0.057(11) 0.027(6) -0.009(7) 0.026(6) -0.009(7)
C1 0.078(11) 0.054(12) 0.039(8) -0.020(8) 0.040(8) 0.005(8)
C2 0.092(12) 0.051(10) 0.020(6) -0.008(7) 0.032(8) -0.009(9)
F1 0.099(9) 0.085(10) 0.064(7) 0.049(7) 0.031(7) -0.020(8)
C3AA 0.058(9) 0.047(10) 0.029(7) 0.016(7) 0.016(6) -0.009(8)

loop_
_atom_type_symbol
_atom_type_description
_atom_type_scat_dispersion_real
_atom_type_scat_dispersion_imag
_atom_type_scat_source
C C 0.0181 0.0091 'International Tables Vol C Tables 4.2.6.8 and 6.1.1.4'
H H 0.0000 0.0000 'International Tables Vol C Tables 4.2.6.8 and 6.1.1.4'
F F 0.0727 0.0534 'International Tables Vol C Tables 4.2.6.8 and 6.1.1.4'
I I -0.3257 6.8362 'International Tables Vol C Tables 4.2.6.8 and 6.1.1.4'
N N 0.0311 0.0180 'International Tables Vol C Tables 4.2.6.8 and 6.1.1.4'
P P 0.2955 0.4335 'International Tables Vol C Tables 4.2.6.8 and 6.1.1.4'
S S 0.3331 0.5567 'International Tables Vol C Tables 4.2.6.8 and 6.1.1.4'

loop_
_geom_angle_atom_site_label_1
_geom_angle_atom_site_label_2
_geom_angle_atom_site_label_3
_geom_angle
_geom_angle_site_symmetry_1
_geom_angle_site_symmetry_3
_geom_angle_publ_flag
C7 P2 C10 108.5(6) . . ?
C7 P2 C15 109.3(6) . . ?
C7 P2 C2AA 108.5(8) . . ?
C10 P2 C15 112.0(6) . . ?
C10 P2 C2AA 111.0(8) . . ?
C2AA P2 C15 107.5(7) . . ?
C42 N4 C6 127.1(11) . . ?
N4 C6 C15 107.9(10) . . ?
N4 C6 C25 111.3(11) . . ?
C25 C6 C15 111.6(11) . . ?
C16 C7 P2 121.3(10) . . ?
C16 C7 C9 119.8(13) . . ?
C9 C7 P2 118.8(12) . . ?
C22 C10 P2 118.7(12) . . ?
C33 C10 P2 122.3(12) . . ?
C33 C10 C22 119.0(16) . . ?
C1AA C12 C14 122.2(14) . . ?
C42 N13 C14 127.4(12) . . ?
C12 C14 N13 119.2(13) . . ?
C12 C14 C20 118.3(13) . . ?
C20 C14 N13 121.9(12) . . ?
C6 C15 P2 113.5(8) . . ?
C7 C16 C11 119.7(15) . . ?
C20 C18 C3AA 118.4(15) . . ?
C22 C19 C39 120(2) . . ?
C18 C20 C14 120.6(13) . . ?
C19 C22 C10 120.8(18) . . ?
C26 C25 C6 113.1(14) . . ?
C26 C25 C49 111.1(17) . . ?
C49 C25 C6 112.3(14) . . ?
C0AA C33 C10 120(2) . . ?
C19 C39 C0AA 119.7(18) . . ?
N4 C42 S3 123.5(11) . . ?
N4 C42 N13 114.2(12) . . ?
N13 C42 S3 122.2(10) . . ?
C33 C0AA C39 120(2) . . ?
C2 C11 C16 118.5(17) . . ?
C1 C9 C7 120.6(16) . . ?
C3AA C1AA C12 118.3(13) . . ?
C9 C1 C2 120.3(14) . . ?
C1 C2 C11 121.1(14) . . ?
C1AA C3AA C18 122.0(15) . . ?
C1AA C3AA F1 119.7(15) . . ?
F1 C3AA C18 118.3(16) . . ?

loop_
_geom_bond_atom_site_label_1
_geom_bond_atom_site_label_2
_geom_bond_distance
_geom_bond_site_symmetry_2
_geom_bond_publ_flag
P2 C7 1.794(13) . ?
P2 C10 1.800(14) . ?
P2 C15 1.814(12) . ?
P2 C2AA 1.800(17) . ?
S3 C42 1.709(13) . ?
N4 C6 1.447(18) . ?
N4 C42 1.313(17) . ?
C6 C15 1.546(14) . ?
C6 C25 1.51(2) . ?
C7 C16 1.38(2) . ?
C7 C9 1.40(2) . ?
C10 C22 1.40(2) . ?
C10 C33 1.38(2) . ?
C12 C14 1.379(19) . ?
C12 C1AA 1.37(2) . ?
N13 C14 1.415(19) . ?
N13 C42 1.350(19) . ?
C14 C20 1.39(2) . ?
C16 C11 1.41(2) . ?
C18 C20 1.36(2) . ?
C18 C3AA 1.42(2) . ?
C19 C22 1.35(3) . ?
C19 C39 1.37(4) . ?
C25 C26 1.50(2) . ?
C25 C49 1.51(3) . ?
C33 C0AA 1.36(3) . ?
C39 C0AA 1.40(4) . ?
C11 C2 1.39(3) . ?
C9 C1 1.36(2) . ?
C1AA C3AA 1.34(3) . ?
C1 C2 1.37(3) . ?
F1 C3AA 1.353(19) . ?
